data_7208940
loop_
_publ_author_name
'Jiang, Zhi-Qiang'
'Jiang, Gui-Yuan'
'Hou, Duan-Chuan'
'Wang, Fei'
'Zhao, Zhen'
'Zhang, Jian'

_publ_section_title
;
 Urothermal synthesis of photoluminescent lanthanide--organic frameworks
 with unusual topologies
;
_journal_issue 2
_journal_name_full CrystEngComm
_journal_page_first 315
_journal_paper_doi 10.1039/c2ce26242h
_journal_volume 15
_journal_year 2013
_chemical_formula_sum 'C45 H36 Dy2 N2 O19'
_chemical_formula_weight 1233.76
_chemical_name_systematic
;
?
;
_space_group_IT_number 14
_symmetry_cell_setting monoclinic
_symmetry_space_group_name_Hall '-P 2yn'
_symmetry_space_group_name_H-M 'P 1 21/n 1'
_atom_sites_solution_hydrogens geom
_atom_sites_solution_primary direct
_atom_sites_solution_secondary difmap
_audit_creation_method SHELXL-97
_cell_angle_alpha 90.00
_cell_angle_beta 91.950(4)
_cell_angle_gamma 90.00
_cell_formula_units_Z 4
_cell_length_a 8.8980(4)
_cell_length_b 28.9894(12)
_cell_length_c 16.6177(6)
_cell_measurement_reflns_used 4012
_cell_measurement_temperature 293(2)
_cell_measurement_theta_max 21
_cell_measurement_theta_min 2.4336
_cell_volume 4284.0(3)
_computing_cell_refinement SMART
_computing_data_collection SMART(Bruker,1998)
_computing_data_reduction SAINT(Bruker,1998)
_computing_molecular_graphics 'SHELXL (Bruker,1998)'
_computing_publication_material SHELXL
_computing_structure_refinement 'SHELXL-97 (Sheldrick, 1997)'
_computing_structure_solution 'SHELXS-97 (Sheldrick, 1990)'
_diffrn_ambient_temperature 293(2)
_diffrn_detector_area_resol_mean 16.2083
_diffrn_measured_fraction_theta_full 0.997
_diffrn_measured_fraction_theta_max 0.997
_diffrn_measurement_device_type 'Xcalibur, Eos'
_diffrn_measurement_method '\w scans'
_diffrn_radiation_monochromator graphite
_diffrn_radiation_source 'Enhance (Mo) X-ray Source'
_diffrn_radiation_type MoK\a
_diffrn_radiation_wavelength 0.71073
_diffrn_reflns_av_R_equivalents 0.0387
_diffrn_reflns_av_sigmaI/netI 0.1164
_diffrn_reflns_limit_h_max 9
_diffrn_reflns_limit_h_min -8
_diffrn_reflns_limit_k_max 31
_diffrn_reflns_limit_k_min -19
_diffrn_reflns_limit_l_max 19
_diffrn_reflns_limit_l_min -17
_diffrn_reflns_number 12793
_diffrn_reflns_theta_full 21.00
_diffrn_reflns_theta_max 21.00
_diffrn_reflns_theta_min 2.4336
_diffrn_standards_decay_% none
_diffrn_standards_interval_count none
_diffrn_standards_interval_time none
_diffrn_standards_number none
_exptl_absorpt_coefficient_mu 3.548
_exptl_absorpt_correction_T_max 1.00000
_exptl_absorpt_correction_T_min 0.53766
_exptl_absorpt_correction_type multi-scan
_exptl_absorpt_process_details none
_exptl_crystal_colour green
_exptl_crystal_density_diffrn 1.913
_exptl_crystal_density_method 'not measured'
_exptl_crystal_description sheet
_exptl_crystal_F_000 2416
_exptl_crystal_size_max 0.2
_exptl_crystal_size_mid 0.2
_exptl_crystal_size_min 0.2
_refine_diff_density_max 1.608
_refine_diff_density_min -1.606
_refine_diff_density_rms 0.207
_refine_ls_extinction_method none
_refine_ls_goodness_of_fit_ref 1.477
_refine_ls_hydrogen_treatment none
_refine_ls_matrix_type full
_refine_ls_number_parameters 523
_refine_ls_number_reflns 4582
_refine_ls_number_restraints 0
_refine_ls_restrained_S_all 1.477
_refine_ls_R_factor_all 0.0818
_refine_ls_R_factor_gt 0.0675
_refine_ls_shift/su_max 0.010
_refine_ls_shift/su_mean 0.002
_refine_ls_structure_factor_coef Fsqd
_refine_ls_weighting_details 'calc w=1/[\s^2^(Fo^2^)+(0.0670P)^2^+0.0000P] where P=(Fo^2^+2Fc^2^)/3'
_refine_ls_weighting_scheme calc
_refine_ls_wR_factor_gt 0.1598
_refine_ls_wR_factor_ref 0.1688
_reflns_number_gt 3771
_reflns_number_total 4582
_reflns_threshold_expression >2sigma(I)
_cod_data_source_file c2ce26242h.txt
_cod_data_source_block 5
_cod_original_sg_symbol_H-M P2(1)/n
_cod_database_code 7208940

loop_
_symmetry_equiv_pos_as_xyz
'x, y, z'
'-x+1/2, y+1/2, -z+1/2'
'-x, -y, -z'
'x-1/2, -y-1/2, z-1/2'

loop_
_atom_site_label
_atom_site_type_symbol
_atom_site_fract_x
_atom_site_fract_y
_atom_site_fract_z
_atom_site_U_iso_or_equiv
_atom_site_adp_type
_atom_site_occupancy
_atom_site_symmetry_multiplicity
_atom_site_calc_flag
_atom_site_refinement_flags
Dy1 Dy 0.94470(7) 0.01133(2) 0.85835(3) 0.0248(3) Uani 1 1 d .
Dy2 Dy 0.69268(7) 0.01434(2) 0.56843(3) 0.0189(3) Uani 1 1 d .
O6 O 0.4640(9) 0.0489(3) 0.4993(4) 0.017(2) Uani 1 1 d .
O1 O 0.8226(10) -0.0466(3) 0.7867(5) 0.030(2) Uani 1 1 d .
O11 O 0.7804(9) 0.0581(3) 0.4661(5) 0.025(2) Uani 1 1 d .
O7 O 0.2241(9) 0.0482(3) 0.5225(4) 0.023(2) Uiso 1 1 d .
O1W O 0.4844(10) 0.0026(3) 0.6580(5) 0.025(2) Uani 1 1 d .
H10B H 0.4071 0.0134 0.6373 0.030 Uiso 1 1 calc R
H10C H 0.5009 -0.0127 0.7089 0.030 Uiso 1 1 d R
O16 O 0.7136(11) 0.0050(3) 0.9150(6) 0.037(3) Uani 1 1 d .
O3W O 1.1160(10) -0.0125(4) 0.7523(5) 0.048(3) Uani 1 1 d .
H10F H 1.0766 -0.0331 0.7252 0.057 Uiso 1 1 calc R
H10G H 1.2122 0.0021 0.7476 0.057 Uiso 1 1 d R
O15 O 1.0345(10) 0.2585(3) 0.4290(6) 0.045(3) Uani 1 1 d .
C14 C 0.7025(13) -0.4120(5) 0.7889(7) 0.018(3) Uani 1 1 d .
C25 C 0.4265(13) 0.3733(4) 0.5502(6) 0.013(3) Uani 1 1 d .
C36 C 0.9671(15) 0.2986(5) 0.4014(9) 0.035(4) Uani 1 1 d .
C22 C 0.4121(16) 0.2860(5) 0.6206(7) 0.032(4) Uani 1 1 d .
C39 C 0.8447(13) 0.3840(5) 0.3552(6) 0.018(3) Uiso 1 1 d .
C19 C 0.3823(14) 0.2038(5) 0.6212(7) 0.024(3) Uiso 1 1 d .
C1 C 0.7703(14) -0.0637(5) 0.7218(8) 0.022(3) Uani 1 1 d .
C43 C 0.6070(17) -0.0224(6) 0.9186(8) 0.032(4) Uani 1 1 d .
C33 C 0.9625(14) 0.2175(5) 0.4233(8) 0.031(4) Uani 1 1 d .
C15 C 0.3488(13) 0.0690(4) 0.5273(6) 0.013(3) Uiso 1 1 d .
C31 C 0.9374(16) 0.1408(5) 0.4714(8) 0.038(4) Uani 1 1 d .
H31A H 0.9634 0.1187 0.5100 0.045 Uiso 1 1 calc R
C11 C 0.6518(13) -0.3650(5) 0.7747(6) 0.022(3) Uiso 1 1 d .
C35 C 0.7980(14) 0.1646(5) 0.3560(7) 0.031(4) Uani 1 1 d .
H35A H 0.7293 0.1583 0.3140 0.037 Uiso 1 1 calc R
C45 C 0.3779(17) -0.0578(6) 0.8952(11) 0.062(5) Uani 1 1 d .
H45A H 0.3563 -0.0809 0.8543 0.074 Uiso 1 1 calc R
H45B H 0.2851 -0.0428 0.9094 0.074 Uiso 1 1 calc R
C40 C 0.9677(15) 0.3664(5) 0.3198(7) 0.033(4) Uani 1 1 d .
H40A H 1.0120 0.3830 0.2790 0.040 Uiso 1 1 calc R
C2 C 0.7065(13) -0.1102(5) 0.7264(7) 0.022(3) Uani 1 1 d .
N2 N 0.4871(14) -0.0248(5) 0.8689(7) 0.049(4) Uani 1 1 d .
H2A H 0.4759 -0.0086 0.8258 0.059 Uiso 1 1 calc R
C24 C 0.3578(14) 0.3375(5) 0.5120(7) 0.025(3) Uani 1 1 d .
H24A H 0.3164 0.3423 0.4606 0.030 Uiso 1 1 calc R
C7 C 0.6485(16) -0.1260(5) 0.7963(7) 0.040(4) Uani 1 1 d .
H7A H 0.6609 -0.1079 0.8423 0.048 Uiso 1 1 calc R
C37 C 0.8433(16) 0.3158(6) 0.4386(8) 0.041(4) Uani 1 1 d .
H37A H 0.8005 0.2989 0.4795 0.049 Uiso 1 1 calc R
C28 C 0.4364(14) 0.4192(5) 0.5157(7) 0.022(3) Uiso 1 1 d .
C34 C 0.8581(15) 0.2071(6) 0.3629(8) 0.040(4) Uiso 1 1 d .
H34A H 0.8285 0.2299 0.3263 0.048 Uiso 1 1 calc R
C21 C 0.2643(14) 0.1310(5) 0.6169(7) 0.024(3) Uiso 1 1 d .
H21A H 0.1882 0.1115 0.6334 0.029 Uiso 1 1 calc R
C23 C 0.3462(15) 0.2944(5) 0.5453(7) 0.031(4) Uani 1 1 d .
H23A H 0.2946 0.2711 0.5176 0.037 Uiso 1 1 calc R
C27 C 0.4794(16) 0.3215(5) 0.6603(7) 0.039(4) Uani 1 1 d .
H27A H 0.5208 0.3166 0.7118 0.047 Uiso 1 1 calc R
C18 C 0.4798(14) 0.1899(4) 0.5622(6) 0.024(3) Uani 1 1 d .
H18A H 0.5521 0.2099 0.5433 0.029 Uiso 1 1 calc R
C20 C 0.2784(15) 0.1734(5) 0.6487(6) 0.032(4) Uani 1 1 d .
H20A H 0.2165 0.1823 0.6899 0.039 Uiso 1 1 calc R
C26 C 0.4882(14) 0.3644(5) 0.6271(7) 0.034(4) Uiso 1 1 d .
H26A H 0.5360 0.3880 0.6560 0.040 Uiso 1 1 calc R
C29 C 0.7707(14) 0.0834(5) 0.4038(8) 0.023(3) Uani 1 1 d .
C17 C 0.4667(13) 0.1461(5) 0.5328(7) 0.021(3) Uiso 1 1 d .
H17A H 0.5310 0.1365 0.4931 0.025 Uiso 1 1 calc R
N1 N 0.5946(13) -0.0534(5) 0.9749(7) 0.044(4) Uani 1 1 d .
H1A H 0.6620 -0.0582 1.0122 0.053 Uiso 1 1 calc R
C41 C 1.0277(14) 0.3247(5) 0.3430(8) 0.031(4) Uani 1 1 d .
H41A H 1.1127 0.3139 0.3178 0.037 Uiso 1 1 calc R
C44 C 0.4573(17) -0.0783(6) 0.9676(8) 0.056(5) Uani 1 1 d .
H44A H 0.3986 -0.0744 1.0153 0.067 Uiso 1 1 calc R
H44B H 0.4760 -0.1109 0.9597 0.067 Uiso 1 1 calc R
C30 C 0.8374(12) 0.1299(5) 0.4107(6) 0.015(3) Uani 1 1 d .
O5 O 0.4750(13) -0.2335(5) 0.7409(6) 0.071(3) Uiso 1 1 d .
C8 C 0.5502(16) -0.2770(6) 0.7484(8) 0.043(4) Uiso 1 1 d .
C9 C 0.5057(14) -0.3098(5) 0.6971(7) 0.030(4) Uani 1 1 d .
H9A H 0.4413 -0.3030 0.6535 0.036 Uiso 1 1 calc R
C13 C 0.6368(18) -0.2862(7) 0.8151(10) 0.066(5) Uiso 1 1 d .
H13A H 0.6568 -0.2631 0.8527 0.079 Uiso 1 1 calc R
C5 C 0.5660(16) -0.1941(6) 0.7361(8) 0.043(4) Uiso 1 1 d .
O2 O 0.7727(9) -0.0446(3) 0.6550(5) 0.029(2) Uani 1 1 d .
O9 O 0.4809(9) 0.4533(3) 0.5573(5) 0.033(2) Uiso 1 1 d .
O13 O 0.6747(10) 0.4455(3) 0.3733(5) 0.027(2) Uani 1 1 d .
O3 O 0.7908(9) -0.4210(3) 0.8473(5) 0.025(2) Uani 1 1 d .
O8 O 0.4036(10) 0.4232(3) 0.4414(4) 0.032(2) Uani 1 1 d .
O12 O 0.7100(10) 0.0701(3) 0.3389(5) 0.031(2) Uani 1 1 d .
O2W O 0.9607(8) 0.0213(3) 0.5939(5) 0.029(2) Uani 1 1 d .
H10D H 0.9923 0.0438 0.5696 0.035 Uiso 1 1 calc R
H10E H 1.0120 -0.0009 0.6276 0.035 Uiso 1 1 d R
O4 O 0.6500(10) -0.4424(3) 0.7420(5) 0.033(2) Uani 1 1 d .
O10 O 0.3963(12) 0.2453(3) 0.6614(4) 0.045(3) Uani 1 1 d .
O14 O 0.8248(9) 0.4475(3) 0.2693(5) 0.036(3) Uani 1 1 d .
C16 C 0.3633(12) 0.1163(4) 0.5596(5) 0.010(3) Uani 1 1 d .
C38 C 0.7802(15) 0.3587(5) 0.4157(7) 0.031(4) Uani 1 1 d .
H38A H 0.6959 0.3699 0.4409 0.038 Uiso 1 1 calc R
C42 C 0.7737(15) 0.4289(5) 0.3313(7) 0.023(3) Uani 1 1 d .
C32 C 0.9997(16) 0.1835(6) 0.4767(8) 0.048(4) Uani 1 1 d .
H32A H 1.0700 0.1897 0.5181 0.057 Uiso 1 1 calc R
C3 C 0.7001(17) -0.1403(5) 0.6614(7) 0.041(4) Uani 1 1 d .
H3A H 0.7421 -0.1322 0.6129 0.050 Uiso 1 1 calc R
C10 C 0.5567(16) -0.3537(5) 0.7100(7) 0.037(4) Uani 1 1 d .
H10A H 0.5265 -0.3767 0.6741 0.044 Uiso 1 1 calc R
C12 C 0.6949(16) -0.3295(6) 0.8272(8) 0.044(4) Uiso 1 1 d .
H12A H 0.7624 -0.3352 0.8700 0.053 Uiso 1 1 calc R
C6 C 0.5727(18) -0.1673(7) 0.8023(9) 0.059(5) Uiso 1 1 d .
H6A H 0.5283 -0.1762 0.8498 0.070 Uiso 1 1 calc R
C4 C 0.6311(16) -0.1821(6) 0.6695(8) 0.052(4) Uiso 1 1 d .
H4A H 0.6302 -0.2027 0.6266 0.063 Uiso 1 1 calc R

loop_
_atom_site_aniso_label
_atom_site_aniso_U_11
_atom_site_aniso_U_22
_atom_site_aniso_U_33
_atom_site_aniso_U_23
_atom_site_aniso_U_13
_atom_site_aniso_U_12
Dy1 0.0320(5) 0.0186(5) 0.0237(4) -0.0002(3) -0.0015(3) -0.0037(4)
Dy2 0.0212(5) 0.0172(5) 0.0181(4) 0.0001(3) -0.0002(3) -0.0029(3)
O6 0.027(5) 0.006(5) 0.018(4) -0.001(4) 0.002(4) 0.002(4)
O1 0.043(6) 0.020(6) 0.027(5) 0.001(5) -0.006(5) -0.022(5)
O11 0.024(5) 0.024(6) 0.028(5) 0.007(5) 0.000(4) 0.000(5)
O1W 0.028(6) 0.025(6) 0.021(4) 0.011(4) 0.008(4) -0.002(5)
O16 0.024(6) 0.032(7) 0.054(6) -0.020(5) 0.005(5) -0.017(6)
O3W 0.024(6) 0.059(8) 0.060(6) -0.028(6) 0.005(5) -0.028(6)
O15 0.031(6) 0.012(6) 0.090(7) 0.013(6) -0.034(5) -0.003(5)
C14 0.017(8) 0.018(9) 0.020(7) 0.002(7) 0.002(6) 0.013(7)
C25 0.020(7) 0.009(8) 0.011(6) 0.000(6) 0.004(5) 0.003(7)
C36 0.016(8) 0.015(10) 0.071(10) -0.017(9) -0.017(8) 0.005(8)
C22 0.067(11) 0.015(9) 0.014(7) -0.002(7) -0.011(7) -0.006(8)
C1 0.034(9) 0.006(8) 0.026(8) 0.004(7) -0.001(7) -0.003(7)
C43 0.026(10) 0.042(12) 0.029(8) -0.008(9) 0.006(8) 0.006(9)
C33 0.019(8) 0.025(10) 0.046(8) -0.001(8) -0.018(7) -0.002(8)
C31 0.053(10) 0.017(10) 0.041(8) 0.019(7) -0.021(8) -0.008(8)
C35 0.035(9) 0.024(10) 0.033(7) -0.001(7) -0.023(7) -0.010(8)
C45 0.031(10) 0.034(12) 0.118(14) 0.023(11) -0.013(10) -0.023(9)
C40 0.041(9) 0.024(10) 0.036(8) -0.001(7) 0.009(7) -0.002(8)
C2 0.024(8) 0.017(9) 0.024(7) 0.006(7) -0.006(6) 0.010(7)
N2 0.044(9) 0.046(10) 0.056(8) 0.020(7) -0.015(7) 0.007(8)
C24 0.034(8) 0.021(10) 0.018(6) 0.001(7) -0.015(6) 0.004(8)
C7 0.069(11) 0.023(10) 0.029(8) 0.000(7) 0.008(8) -0.019(9)
C37 0.028(9) 0.038(11) 0.055(9) 0.014(8) -0.026(8) -0.005(9)
C23 0.044(9) 0.014(9) 0.033(8) -0.007(7) -0.008(7) -0.002(8)
C27 0.074(11) 0.023(10) 0.018(7) 0.000(7) -0.027(7) -0.001(9)
C18 0.031(8) 0.012(8) 0.029(7) 0.006(6) -0.004(6) -0.011(7)
C20 0.041(9) 0.039(11) 0.018(6) -0.001(7) 0.007(6) 0.014(8)
C29 0.027(8) 0.022(9) 0.021(8) 0.006(7) 0.007(7) 0.012(7)
N1 0.041(9) 0.054(10) 0.038(7) 0.028(7) 0.012(6) 0.020(8)
C41 0.019(8) 0.027(10) 0.047(8) 0.000(8) -0.007(7) -0.002(8)
C44 0.041(10) 0.078(15) 0.050(10) 0.013(10) 0.023(9) -0.013(11)
C30 0.007(7) 0.026(9) 0.012(6) 0.003(6) -0.005(5) -0.004(7)
C9 0.039(9) 0.022(10) 0.029(7) 0.002(7) -0.014(7) 0.001(8)
O2 0.036(6) 0.030(7) 0.022(5) 0.005(5) 0.011(4) 0.002(5)
O13 0.030(5) 0.020(6) 0.033(5) 0.007(5) 0.010(4) 0.008(5)
O3 0.023(5) 0.016(6) 0.034(5) 0.011(4) -0.014(4) 0.002(4)
O8 0.054(6) 0.018(6) 0.024(5) 0.003(4) 0.010(4) 0.000(5)
O12 0.044(6) 0.027(7) 0.022(5) 0.004(4) -0.002(4) -0.013(5)
O2W 0.010(5) 0.041(7) 0.035(5) 0.020(5) 0.002(4) -0.006(5)
O4 0.054(7) 0.013(6) 0.031(5) -0.005(5) -0.010(5) 0.005(5)
O10 0.103(9) 0.011(6) 0.021(5) 0.004(4) -0.008(5) -0.011(6)
O14 0.036(6) 0.027(7) 0.044(6) 0.019(5) 0.020(5) 0.010(5)
C16 0.019(7) 0.006(7) 0.005(5) -0.001(5) -0.002(5) 0.003(6)
C38 0.031(9) 0.021(10) 0.043(8) -0.006(7) 0.003(7) 0.002(8)
C42 0.028(9) 0.018(9) 0.023(7) 0.008(7) -0.003(7) 0.003(8)
C32 0.047(11) 0.044(13) 0.048(8) 0.009(9) -0.038(8) -0.002(9)
C3 0.063(11) 0.034(11) 0.027(8) 0.011(8) -0.006(7) -0.016(9)
C10 0.067(11) 0.013(9) 0.028(7) -0.003(7) -0.012(7) 0.016(8)

loop_
_atom_type_symbol
_atom_type_description
_atom_type_scat_dispersion_real
_atom_type_scat_dispersion_imag
_atom_type_scat_source
C C 0.0033 0.0016 'International Tables Vol C Tables 4.2.6.8 and 6.1.1.4'
H H 0.0000 0.0000 'International Tables Vol C Tables 4.2.6.8 and 6.1.1.4'
N N 0.0061 0.0033 'International Tables Vol C Tables 4.2.6.8 and 6.1.1.4'
O O 0.0106 0.0060 'International Tables Vol C Tables 4.2.6.8 and 6.1.1.4'
Dy Dy -0.1892 4.4098 'International Tables Vol C Tables 4.2.6.8 and 6.1.1.4'

loop_
_geom_angle_atom_site_label_1
_geom_angle_atom_site_label_2
_geom_angle_atom_site_label_3
_geom_angle
_geom_angle_site_symmetry_1
_geom_angle_site_symmetry_3
O4 Dy1 O9 168.3(3) 2_656 2_646
O4 Dy1 O16 91.9(3) 2_656 .
O9 Dy1 O16 86.2(3) 2_646 .
O4 Dy1 O1 84.0(3) 2_656 .
O9 Dy1 O1 84.4(3) 2_646 .
O16 Dy1 O1 75.0(3) . .
O4 Dy1 O8 84.0(3) 2_656 4_666
O9 Dy1 O8 106.2(3) 2_646 4_666
O16 Dy1 O8 70.7(3) . 4_666
O1 Dy1 O8 143.1(3) . 4_666
O4 Dy1 O13 93.6(3) 2_656 4_666
O9 Dy1 O13 95.3(3) 2_646 4_666
O16 Dy1 O13 140.3(3) . 4_666
O1 Dy1 O13 144.7(3) . 4_666
O8 Dy1 O13 70.9(3) 4_666 4_666
O4 Dy1 O3W 82.2(3) 2_656 .
O9 Dy1 O3W 93.4(3) 2_646 .
O16 Dy1 O3W 148.6(3) . .
O1 Dy1 O3W 73.7(3) . .
O8 Dy1 O3W 138.4(3) 4_666 .
O13 Dy1 O3W 71.1(3) 4_666 .
O11 Dy2 O2 139.8(3) . .
O11 Dy2 O3 89.1(3) . 2_656
O2 Dy2 O3 101.9(3) . 2_656
O11 Dy2 O2W 73.9(3) . .
O2 Dy2 O2W 71.0(3) . .
O3 Dy2 O2W 77.7(3) 2_656 .
O11 Dy2 O1W 145.0(3) . .
O2 Dy2 O1W 75.1(3) . .
O3 Dy2 O1W 77.3(3) 2_656 .
O2W Dy2 O1W 132.1(3) . .
O11 Dy2 O7 80.5(3) . 3_656
O2 Dy2 O7 75.5(3) . 3_656
O3 Dy2 O7 158.8(3) 2_656 3_656
O2W Dy2 O7 81.7(3) . 3_656
O1W Dy2 O7 121.1(3) . 3_656
O11 Dy2 O6 74.3(3) . .
O2 Dy2 O6 143.2(3) . .
O3 Dy2 O6 89.3(3) 2_656 .
O2W Dy2 O6 145.7(3) . .
O1W Dy2 O6 73.4(3) . .
O7 Dy2 O6 105.4(2) 3_656 .
O11 Dy2 O6 105.5(3) . 3_656
O2 Dy2 O6 84.0(3) . 3_656
O3 Dy2 O6 149.8(3) 2_656 3_656
O2W Dy2 O6 131.4(3) . 3_656
O1W Dy2 O6 75.7(3) . 3_656
O7 Dy2 O6 51.4(2) 3_656 3_656
O6 Dy2 O6 70.2(3) . 3_656
O11 Dy2 C15 95.4(3) . 3_656
O2 Dy2 C15 76.1(3) . 3_656
O3 Dy2 C15 175.0(3) 2_656 3_656
O2W Dy2 C15 105.7(3) . 3_656
O1W Dy2 C15 97.6(3) . 3_656
O7 Dy2 C15 25.6(3) 3_656 3_656
O6 Dy2 C15 89.7(3) . 3_656
O6 Dy2 C15 26.1(3) 3_656 3_656
C15 O6 Dy2 131.4(6) . .
C15 O6 Dy2 93.2(7) . 3_656
Dy2 O6 Dy2 109.8(3) . 3_656
C1 O1 Dy1 151.6(8) . .
C29 O11 Dy2 156.1(8) . .
C15 O7 Dy2 96.1(7) . 3_656
C43 O16 Dy1 140.1(9) . .
C33 O15 C36 121.2(10) . .
O3 C14 O4 122.9(12) . .
O3 C14 C11 120.2(12) . .
O4 C14 C11 116.8(11) . .
C24 C25 C26 116.3(12) . .
C24 C25 C28 123.4(10) . .
C26 C25 C28 120.2(12) . .
C41 C36 C37 117.7(14) . .
C41 C36 O15 121.8(13) . .
C37 C36 O15 120.2(14) . .
C27 C22 O10 117.8(10) . .
C27 C22 C23 118.2(13) . .
O10 C22 C23 123.5(12) . .
C40 C39 C38 118.4(13) . .
C40 C39 C42 123.5(12) . .
C38 C39 C42 118.2(11) . .
C20 C19 O10 116.8(11) . .
C20 C19 C18 119.6(13) . .
O10 C19 C18 123.1(12) . .
O2 C1 O1 125.0(12) . .
O2 C1 C2 118.4(11) . .
O1 C1 C2 116.6(11) . .
O16 C43 N1 124.0(14) . .
O16 C43 N2 127.1(15) . .
N1 C43 N2 108.9(14) . .
O15 C33 C32 119.2(12) . .
O15 C33 C34 123.2(13) . .
C32 C33 C34 117.5(14) . .
O7 C15 O6 118.2(11) . .
O7 C15 C16 122.1(11) . .
O6 C15 C16 119.5(10) . .
O7 C15 Dy2 58.3(6) . 3_656
O6 C15 Dy2 60.8(6) . 3_656
C16 C15 Dy2 167.9(7) . 3_656
C32 C31 C30 121.0(13) . .
C10 C11 C12 117.3(13) . .
C10 C11 C14 121.8(12) . .
C12 C11 C14 120.9(12) . .
C34 C35 C30 120.9(12) . .
N2 C45 C44 101.7(12) . .
C39 C40 C41 121.4(13) . .
C7 C2 C3 116.3(13) . .
C7 C2 C1 120.7(12) . .
C3 C2 C1 122.9(11) . .
C43 N2 C45 112.4(13) . .
C25 C24 C23 123.4(11) . .
C2 C7 C6 123.5(13) . .
C36 C37 C38 121.0(14) . .
O9 C28 O8 121.3(12) . .
O9 C28 C25 121.6(10) . .
O8 C28 C25 117.0(11) . .
C35 C34 C33 121.1(14) . .
C20 C21 C16 120.0(12) . .
C24 C23 C22 119.3(13) . .
C22 C27 C26 121.9(12) . .
C17 C18 C19 118.4(12) . .
C21 C20 C19 120.9(12) . .
C27 C26 C25 120.9(13) . .
O12 C29 O11 122.6(13) . .
O12 C29 C30 120.7(11) . .
O11 C29 C30 116.7(11) . .
C16 C17 C18 121.9(12) . .
C43 N1 C44 112.5(12) . .
C36 C41 C40 122.1(13) . .
N1 C44 C45 104.3(12) . .
C31 C30 C35 117.5(12) . .
C31 C30 C29 121.4(12) . .
C35 C30 C29 121.1(10) . .
C5 O5 C8 116.9(12) . .
C9 C8 C13 122.2(17) . .
C9 C8 O5 116.5(13) . .
C13 C8 O5 119.8(15) . .
C8 C9 C10 118.4(13) . .
C8 C13 C12 120.2(17) . .
C4 C5 C6 121.8(17) . .
C4 C5 O5 122.3(14) . .
C6 C5 O5 115.6(13) . .
C1 O2 Dy2 149.9(9) . .
C28 O9 Dy1 175.1(8) . 2_656
C42 O13 Dy1 139.7(7) . 4_565
C14 O3 Dy2 130.8(8) . 2_646
C28 O8 Dy1 127.2(9) . 4_565
C14 O4 Dy1 170.8(8) . 2_646
C22 O10 C19 121.4(9) . .
C17 C16 C21 119.0(12) . .
C17 C16 C15 121.8(10) . .
C21 C16 C15 119.1(11) . .
C39 C38 C37 119.5(12) . .
O13 C42 O14 125.2(12) . .
O13 C42 C39 119.5(11) . .
O14 C42 C39 115.3(12) . .
C31 C32 C33 121.9(13) . .
C4 C3 C2 119.1(13) . .
C9 C10 C11 122.3(13) . .
C13 C12 C11 119.3(14) . .
C5 C6 C7 116.7(15) . .
C5 C4 C3 122.0(16) . .

loop_
_geom_bond_atom_site_label_1
_geom_bond_atom_site_label_2
_geom_bond_distance
_geom_bond_site_symmetry_2
Dy1 O4 2.278(9) 2_656
Dy1 O9 2.273(9) 2_646
Dy1 O16 2.298(10) .
Dy1 O1 2.308(9) .
Dy1 O8 2.382(8) 4_666
Dy1 O13 2.404(9) 4_666
Dy1 O3W 2.467(9) .
Dy2 O11 2.280(8) .
Dy2 O2 2.330(9) .
Dy2 O3 2.342(8) 2_656
Dy2 O2W 2.416(7) .
Dy2 O1W 2.441(8) .
Dy2 O7 2.489(8) 3_656
Dy2 O6 2.511(8) .
Dy2 O6 2.542(8) 3_656
Dy2 C15 2.909(12) 3_656
O6 C15 1.280(13) .
O6 Dy2 2.542(8) 3_656
O1 C1 1.262(14) .
O11 C29 1.270(14) .
O7 C15 1.262(13) .
O7 Dy2 2.489(8) 3_656
O16 C43 1.240(17) .
O15 C33 1.353(16) .
O15 C36 1.380(16) .
C14 O3 1.256(13) .
C14 O4 1.258(15) .
C14 C11 1.452(18) .
C25 C24 1.352(17) .
C25 C26 1.398(16) .
C25 C28 1.451(17) .
C36 C41 1.356(19) .
C36 C37 1.374(19) .
C22 C27 1.353(18) .
C22 O10 1.368(15) .
C22 C23 1.387(16) .
C39 C40 1.359(17) .
C39 C38 1.385(17) .
C39 C42 1.493(18) .
C19 C20 1.366(18) .
C19 O10 1.381(16) .
C19 C18 1.390(16) .
C1 O2 1.240(14) .
C1 C2 1.466(18) .
C43 N1 1.305(18) .
C43 N2 1.329(17) .
C33 C32 1.360(19) .
C33 C34 1.378(17) .
C15 C16 1.476(16) .
C15 Dy2 2.909(12) 3_656
C31 C32 1.36(2) .
C31 C30 1.359(17) .
C11 C10 1.384(17) .
C11 C12 1.395(19) .
C35 C34 1.348(19) .
C35 C30 1.393(18) .
C45 N2 1.441(18) .
C45 C44 1.50(2) .
C40 C41 1.373(19) .
C2 C7 1.366(16) .
C2 C3 1.390(18) .
C24 C23 1.371(18) .
C7 C6 1.38(2) .
C37 C38 1.412(19) .
C28 O9 1.263(14) .
C28 O8 1.265(13) .
C21 C20 1.343(18) .
C21 C16 1.387(15) .
C27 C26 1.362(19) .
C18 C17 1.364(17) .
C29 O12 1.251(14) .
C29 C30 1.475(18) .
C17 C16 1.349(16) .
N1 C44 1.420(18) .
O5 C5 1.403(18) .
O5 C8 1.430(19) .
C8 C9 1.328(19) .
C8 C13 1.35(2) .
C9 C10 1.365(18) .
C13 C12 1.37(2) .
C5 C4 1.313(17) .
C5 C6 1.35(2) .
O9 Dy1 2.273(9) 2_656
O13 C42 1.240(14) .
O13 Dy1 2.404(9) 4_565
O3 Dy2 2.342(8) 2_646
O8 Dy1 2.382(8) 4_565
O4 Dy1 2.278(9) 2_646
O14 C42 1.263(14) .
C3 C4 1.37(2) .
